data_4020192
loop_
_publ_author_name
'Darren B. Hansen'
'Xiaobo Wan'
'Patrick J. Carroll'
'Madeleine M. Joulli\'e'

_journal_name_full 'Journal of Organic Chemistry'
_journal_page_first 3120
_journal_page_last 3126
_journal_paper_doi 10.1021/jo047876z
_journal_volume 70
_journal_year 2005
_chemical_formula_sum 'C19 H29 N O5'
_chemical_formula_weight 351.43
_space_group_IT_number 4
_symmetry_cell_setting monoclinic
_symmetry_space_group_name_Hall 'P 2yb'
_symmetry_space_group_name_H-M 'P 1 21 1'
_cell_angle_alpha 90.00
_cell_angle_beta 95.661(3)
_cell_angle_gamma 90.00
_cell_formula_units_Z 2
_cell_length_a 11.2530(14)
_cell_length_b 6.0225(7)
_cell_length_c 14.1891(18)
_cell_measurement_temperature 143(1)
_cell_volume 956.9(2)
_diffrn_ambient_temperature 143(1)
_exptl_crystal_density_diffrn 1.220
_cod_original_sg_symbol_H-M 'P 21'
_cod_database_code 4020192

loop_
_symmetry_equiv_pos_as_xyz
'x, y, z'
'-x, y+1/2, -z'

loop_
_atom_site_label
_atom_site_type_symbol
_atom_site_fract_x
_atom_site_fract_y
_atom_site_fract_z
_atom_site_U_iso_or_equiv
_atom_site_adp_type
_atom_site_occupancy
_atom_site_symmetry_multiplicity
_atom_site_calc_flag
_atom_site_refinement_flags
_atom_site_disorder_assembly
_atom_site_disorder_group
C1 C 0.89239(14) 0.4519(3) 0.82202(12) 0.0227(3) Uani 1 1 d . . .
C2 C 1.01947(15) 0.7589(3) 0.81217(14) 0.0315(4) Uani 1 1 d . . .
H2A H 1.0144 0.8740 0.8595 0.042 Uiso 1 1 calc R . .
H2B H 1.0509 0.8247 0.7574 0.042 Uiso 1 1 calc R . .
C3 C 1.10161(14) 0.5745(3) 0.85195(12) 0.0268(4) Uani 1 1 d . . .
C4 C 1.05088(13) 0.4899(3) 0.94083(13) 0.0294(4) Uani 1 1 d . . .
H4A H 1.0902 0.3526 0.9616 0.039 Uiso 1 1 calc R . .
H4B H 1.0647 0.5983 0.9913 0.039 Uiso 1 1 calc R . .
C5 C 1.08744(14) 0.3848(3) 0.78107(14) 0.0322(4) Uani 1 1 d . . .
H5A H 1.1044 0.4362 0.7190 0.043 Uiso 1 1 calc R . .
H5B H 1.1427 0.2660 0.8005 0.043 Uiso 1 1 calc R . .
C6 C 1.22976(14) 0.6541(4) 0.87287(14) 0.0361(4) Uani 1 1 d . . .
H6A H 1.2790 0.5331 0.8974 0.054 Uiso 1 1 calc R . .
H6B H 1.2327 0.7716 0.9188 0.054 Uiso 1 1 calc R . .
H6C H 1.2585 0.7080 0.8156 0.054 Uiso 1 1 calc R . .
C7 C 0.76393(14) 0.3722(3) 0.79760(12) 0.0245(4) Uani 1 1 d . . .
H7 H 0.7485 0.3834 0.7286 0.033 Uiso 1 1 calc R . .
C8 C 0.67050(14) 0.5206(3) 0.83836(12) 0.0251(4) Uani 1 1 d . . .
H8 H 0.7021 0.6722 0.8439 0.033 Uiso 1 1 calc R . .
C9 C 0.59296(17) 0.5965(4) 0.98353(14) 0.0422(5) Uani 1 1 d . . .
H9A H 0.6342 0.7361 0.9853 0.063 Uiso 1 1 calc R . .
H9B H 0.5900 0.5426 1.0469 0.063 Uiso 1 1 calc R . .
H9C H 0.5132 0.6160 0.9539 0.063 Uiso 1 1 calc R . .
C10 C 0.55407(14) 0.5252(3) 0.77424(12) 0.0241(4) Uani 1 1 d . . .
C11 C 0.48032(14) 0.3410(3) 0.76160(12) 0.0257(4) Uani 1 1 d . . .
H11 H 0.4997 0.2122 0.7959 0.034 Uiso 1 1 calc R . .
C12 C 0.37778(14) 0.3462(3) 0.69845(12) 0.0257(4) Uani 1 1 d . . .
H12 H 0.3288 0.2218 0.6908 0.034 Uiso 1 1 calc R . .
C13 C 0.34860(14) 0.5380(3) 0.64674(12) 0.0249(4) Uani 1 1 d . . .
C14 C 0.42047(15) 0.7235(3) 0.66002(13) 0.0285(4) Uani 1 1 d . . .
H14 H 0.4005 0.8531 0.6265 0.038 Uiso 1 1 calc R . .
C15 C 0.52255(15) 0.7167(3) 0.72346(13) 0.0280(4) Uani 1 1 d . . .
H15 H 0.5705 0.8423 0.7320 0.037 Uiso 1 1 calc R . .
C16 C 0.24108(17) 0.4872(3) 0.48903(13) 0.0347(4) Uani 1 1 d . . .
C17 C 0.11817(19) 0.5583(5) 0.44719(17) 0.0580(7) Uani 1 1 d . . .
H17A H 0.0588 0.4870 0.4808 0.087 Uiso 1 1 calc R . .
H17B H 0.1070 0.5164 0.3816 0.087 Uiso 1 1 calc R . .
H17C H 0.1107 0.7164 0.4526 0.087 Uiso 1 1 calc R . .
C18 C 0.33766(18) 0.6098(4) 0.44270(14) 0.0418(5) Uani 1 1 d . . .
H18A H 0.3281 0.7668 0.4509 0.063 Uiso 1 1 calc R . .
H18B H 0.3314 0.5753 0.3763 0.063 Uiso 1 1 calc R . .
H18C H 0.4147 0.5649 0.4715 0.063 Uiso 1 1 calc R . .
C19 C 0.2574(2) 0.2388(4) 0.48125(17) 0.0552(6) Uani 1 1 d . . .
H19A H 0.3361 0.1988 0.5081 0.083 Uiso 1 1 calc R . .
H19B H 0.2472 0.1959 0.4158 0.083 Uiso 1 1 calc R . .
H19C H 0.1992 0.1641 0.5149 0.083 Uiso 1 1 calc R . .
N1 N 0.74432(12) 0.1400(3) 0.82076(11) 0.0299(3) Uani 1 1 d . . .
O1 O 0.90197(10) 0.6671(2) 0.78535(9) 0.0331(3) Uani 1 1 d . . .
O2 O 0.92354(9) 0.4522(2) 0.91975(8) 0.0298(3) Uani 1 1 d . . .
O3 O 0.96624(10) 0.3051(2) 0.77737(10) 0.0344(3) Uani 1 1 d . . .
O4 O 0.65397(10) 0.4416(2) 0.93123(8) 0.0308(3) Uani 1 1 d . . .
O5 O 0.24180(10) 0.5514(2) 0.58912(8) 0.0315(3) Uani 1 1 d . . .
H1A H 0.7569 0.1240 0.8919 0.045 Uiso 1 1 d . . .
H1B H 0.8093 0.0435 0.8010 0.045 Uiso 1 1 d . . .

loop_
_atom_site_aniso_label
_atom_site_aniso_U_11
_atom_site_aniso_U_22
_atom_site_aniso_U_33
_atom_site_aniso_U_23
_atom_site_aniso_U_13
_atom_site_aniso_U_12
C1 0.0236(8) 0.0212(9) 0.0231(8) -0.0006(7) 0.0016(6) 0.0016(6)
C2 0.0283(9) 0.0292(10) 0.0370(10) 0.0017(8) 0.0031(8) -0.0060(7)
C3 0.0235(8) 0.0288(10) 0.0282(9) -0.0047(8) 0.0029(7) -0.0022(7)
C4 0.0219(8) 0.0356(11) 0.0301(9) -0.0012(8) -0.0004(7) -0.0024(7)
C5 0.0226(8) 0.0352(11) 0.0395(10) -0.0075(9) 0.0072(7) -0.0018(7)
C6 0.0247(8) 0.0429(11) 0.0408(11) -0.0062(9) 0.0039(8) -0.0066(8)
C7 0.0233(8) 0.0237(9) 0.0256(8) -0.0013(7) -0.0018(7) -0.0001(6)
C8 0.0227(8) 0.0245(9) 0.0273(9) -0.0011(7) -0.0007(7) 0.0001(6)
C9 0.0397(10) 0.0498(13) 0.0379(11) -0.0130(10) 0.0074(9) 0.0043(9)
C10 0.0210(8) 0.0249(9) 0.0266(9) -0.0009(7) 0.0039(7) 0.0007(6)
C11 0.0243(8) 0.0220(9) 0.0308(9) 0.0033(8) 0.0024(7) 0.0027(7)
C12 0.0216(8) 0.0255(9) 0.0302(9) -0.0010(8) 0.0035(7) -0.0018(7)
C13 0.0207(8) 0.0308(10) 0.0232(9) -0.0001(7) 0.0013(7) 0.0036(6)
C14 0.0305(9) 0.0241(10) 0.0308(10) 0.0062(8) 0.0034(7) 0.0041(7)
C15 0.0261(8) 0.0213(9) 0.0367(10) 0.0007(8) 0.0038(7) -0.0024(7)
C16 0.0393(10) 0.0368(12) 0.0265(9) -0.0020(8) -0.0033(8) 0.0048(8)
C17 0.0434(12) 0.0821(19) 0.0449(13) -0.0008(13) -0.0134(10) 0.0066(12)
C18 0.0529(11) 0.0451(13) 0.0282(10) 0.0016(9) 0.0081(9) 0.0073(10)
C19 0.0853(17) 0.0380(13) 0.0393(13) -0.0056(10) -0.0090(12) -0.0011(11)
N1 0.0251(6) 0.0212(7) 0.0425(9) -0.0010(7) -0.0010(6) 0.0007(6)
O1 0.0241(6) 0.0280(7) 0.0466(8) 0.0109(6) 0.0001(5) -0.0021(5)
O2 0.0219(6) 0.0429(8) 0.0242(6) 0.0013(6) 0.0006(5) -0.0059(5)
O3 0.0215(6) 0.0351(8) 0.0474(8) -0.0177(6) 0.0068(5) -0.0025(5)
O4 0.0296(6) 0.0374(8) 0.0255(6) -0.0013(6) 0.0037(5) 0.0045(5)
O5 0.0233(6) 0.0432(8) 0.0273(6) -0.0007(6) -0.0010(5) 0.0063(5)

loop_
_geom_bond_atom_site_label_1
_geom_bond_atom_site_label_2
_geom_bond_distance
_geom_bond_site_symmetry_2
_geom_bond_publ_flag
C1 O2 1.3965(19) . ?
C1 O1 1.404(2) . ?
C1 O3 1.406(2) . ?
C1 C7 1.530(2) . ?
C2 O1 1.4491(19) . ?
C2 C3 1.518(3) . ?
C3 C5 1.520(3) . ?
C3 C6 1.521(2) . ?
C3 C4 1.522(3) . ?
C4 O2 1.4525(18) . ?
C5 O3 1.4418(19) . ?
C7 N1 1.458(2) . ?
C7 C8 1.536(2) . ?
C8 O4 1.430(2) . ?
C8 C10 1.520(2) . ?
C9 O4 1.411(2) . ?
C10 C11 1.387(2) . ?
C10 C15 1.387(2) . ?
C11 C12 1.390(2) . ?
C12 C13 1.390(2) . ?
C13 C14 1.382(2) . ?
C13 O5 1.3876(19) . ?
C14 C15 1.388(2) . ?
C16 O5 1.471(2) . ?
C16 C17 1.512(3) . ?
C16 C19 1.513(3) . ?
C16 C18 1.516(3) . ?

loop_
_cod_related_entry_id
_cod_related_entry_database
_cod_related_entry_code
1 ChemSpider 9466068
